data_4077927
loop_
_publ_author_name
'Randles, Michael D.'
'Dewhurst, Rian D.'
'Cifuentes, Marie P.'
'Humphrey, Mark G.'

_publ_section_related_literature
; 
? 
;
_publ_section_title
;
 Mixed-Metal Cluster Chemistry. 31.(1) Reactions of
 Dimolybdenum--Diiridium Clusters with Alkylidyne Complexes
;
_journal_issue 7
_journal_name_full Organometallics
_journal_page_first 2582
_journal_paper_doi 10.1021/om201053s
_journal_volume 31
_journal_year 2012
_chemical_compound_source local
_chemical_formula_moiety 'C35 H28 B1 Cl2 Ir2 Mo3 N6 O8'
_chemical_formula_sum 'C35 H28 B Cl2 Ir2 Mo3 N6 O8'
_chemical_formula_weight 1414.62
_space_group_IT_number 2
_symmetry_cell_setting triclinic
_symmetry_space_group_name_Hall '-P 1'
_symmetry_space_group_name_H-M 'P -1'
_atom_sites_solution_hydrogens geom
_atom_sites_solution_primary direct
_audit_creation_date 09-12-22
_audit_creation_method CRYSTALS_ver_12.85
_cell_angle_alpha 78.7340(16)
_cell_angle_beta 85.573(2)
_cell_angle_gamma 89.436(2)
_cell_formula_units_Z 2
_cell_length_a 11.6240(3)
_cell_length_b 12.8133(5)
_cell_length_c 13.7322(5)
_cell_measurement_reflns_used 47284
_cell_measurement_temperature 200
_cell_measurement_theta_max 27
_cell_measurement_theta_min 3
_cell_volume 1999.87(12)
_computing_cell_refinement 'DENZO/SCALEPACK (Otwinowski & Minor, 1997)'
_computing_data_collection 'COLLECT (Nonius, 1997-2001).'
_computing_data_reduction 'DENZO/SCALEPACK (Otwinowski & Minor, 1997)'
_computing_molecular_graphics 'CAMERON (Watkin et al., 1996)'
_computing_publication_material 'CRYSTALS (Betteridge et al., 2003)'
_computing_structure_refinement 'CRYSTALS (Betteridge et al., 2003)'
_computing_structure_solution 'SIR92 (Altomare et al., 1994)'
_diffrn_ambient_temperature 200
_diffrn_measured_fraction_theta_full 0.998
_diffrn_measured_fraction_theta_max 0.995
_diffrn_measurement_device 'Nonius KappaCCD'
_diffrn_measurement_device_type Area
_diffrn_measurement_method \w
_diffrn_radiation_monochromator graphite
_diffrn_radiation_type 'Mo K\a'
_diffrn_radiation_wavelength 0.71073
_diffrn_reflns_av_R_equivalents 0.090
_diffrn_reflns_limit_h_max 13
_diffrn_reflns_limit_h_min -15
_diffrn_reflns_limit_k_max 16
_diffrn_reflns_limit_k_min -16
_diffrn_reflns_limit_l_max 17
_diffrn_reflns_limit_l_min -17
_diffrn_reflns_number 41718
_diffrn_reflns_theta_full 26.999
_diffrn_reflns_theta_max 27.550
_diffrn_reflns_theta_min 2.584
_diffrn_standards_number 0
_exptl_absorpt_coefficient_mu 7.737
_exptl_absorpt_correction_T_max 0.926
_exptl_absorpt_correction_T_min 0.544
_exptl_absorpt_correction_type integration
_exptl_absorpt_process_details
;
Gaussian integration (Coppens, 1970)
;
_exptl_crystal_colour 'dark red'
_exptl_crystal_density_diffrn 2.349
_exptl_crystal_density_method 'not measured'
_exptl_crystal_description plate
_exptl_crystal_F_000 1326
_exptl_crystal_size_max 0.16
_exptl_crystal_size_mid 0.05
_exptl_crystal_size_min 0.01
_refine_diff_density_max 2.01
_refine_diff_density_min -2.14
_refine_ls_extinction_method None
_refine_ls_goodness_of_fit_ref 0.8722
_refine_ls_hydrogen_treatment refall
_refine_ls_matrix_type full
_refine_ls_number_parameters 514
_refine_ls_number_reflns 9175
_refine_ls_number_restraints 0
_refine_ls_R_factor_all 0.0685
_refine_ls_R_factor_gt 0.0375
_refine_ls_shift/su_max 0.000450
_refine_ls_structure_factor_coef Fsqd
_refine_ls_weighting_details
;
 Method, part 1, Chebychev polynomial, (Watkin, 1994, Prince, 1982) 
 [weight] = 1.0/[A~0~*T~0~(x)+A~1~*T~1~(x) ... +A~n-1~]*T~n-1~(x)] 
 where A~i~ are the Chebychev coefficients listed below and x= Fcalc/Fmax 
 Method = Robust Weighting (Prince, 1982) 
 W = [weight] * [1-(deltaF/6*sigmaF)^2^]^2^ 
 A~i~ are: 
 14.9 21.8 11.3 3.23 
;
_refine_ls_weighting_scheme calc
_refine_ls_wR_factor_all 0.1423
_refine_ls_wR_factor_gt 0.1046
_refine_ls_wR_factor_ref 0.1423
_reflns_limit_h_max 15
_reflns_limit_h_min -15
_reflns_limit_k_max 16
_reflns_limit_k_min -16
_reflns_limit_l_max 17
_reflns_limit_l_min 0
_reflns_number_gt 5930
_reflns_number_total 9201
_reflns_threshold_expression I>2.0\s(I)
_oxford_diffrn_Wilson_B_factor 0.00
_oxford_diffrn_Wilson_scale 0.00
_oxford_refine_ls_r_factor_ref 0.0685
_oxford_refine_ls_scale 0.09635(3)
_oxford_reflns_number_all 9175
_oxford_reflns_threshold_expression_ref I>-10.0\s(I)
_oxford_structure_analysis_title '6241041 ran023'
_cod_data_source_file om201053s_si_001.cif
_cod_data_source_block ran023
_cod_depositor_comments
;
The following automatic conversions were performed:

'_symmetry_cell_setting' value 'Triclinic' changed to 'triclinic'
according to /home/saulius/struct/CIF-dictionaries/cif_core.dic
dictionary named 'cif_core.dic' version 2.4.1 from 2010-06-29.

Automatic conversion script
Id: cif_fix_values 1715 2011-07-08 13:25:40Z adriana 
;
_cod_original_sg_symbol_H-M 'P -1 '
_cod_original_formula_sum 'C35 H28 B1 Cl2 Ir2 Mo3 N6 O8'
_cod_database_code 4077927

loop_
_symmetry_equiv_pos_as_xyz
x,y,z
-x,-y,-z

loop_
_atom_site_label
_atom_site_type_symbol
_atom_site_fract_x
_atom_site_fract_y
_atom_site_fract_z
_atom_site_U_iso_or_equiv
_atom_site_occupancy
_atom_site_adp_type
_atom_site_refinement_flags_posn
Ir1 Ir 0.74857(3) 0.18682(3) 0.24790(3) 0.0291 1.0000 Uani .
Ir2 Ir 0.87758(3) 0.36347(3) 0.19996(3) 0.0319 1.0000 Uani .
Mo3 Mo 0.68787(8) 0.36539(7) 0.09762(6) 0.0316 1.0000 Uani .
Mo4 Mo 0.61156(7) 0.35547(7) 0.27822(6) 0.0311 1.0000 Uani .
Mo5 Mo 0.90168(7) 0.24504(7) 0.39751(6) 0.0290 1.0000 Uani .
Cl501 Cl 0.7022(6) 0.8089(6) 0.1377(4) 0.1217 1.0000 Uani .
Cl502 Cl 0.5110(6) 0.7416(5) 0.2804(4) 0.1024 1.0000 Uani .
O8 O 0.2477(7) -0.0089(7) 0.0739(6) 0.0437 1.0000 Uani .
O11 O 0.5943(8) 0.0083(7) 0.3632(7) 0.0525 1.0000 Uani .
O12 O 0.8835(9) 0.0589(10) 0.1161(8) 0.0721 1.0000 Uani .
O21 O 1.0588(8) 0.3190(10) 0.0414(7) 0.0621 1.0000 Uani .
O22 O 0.9220(10) 0.5978(8) 0.1832(8) 0.0652 1.0000 Uani .
O25 O 1.1331(7) 0.3287(7) 0.2797(6) 0.0460 1.0000 Uani .
O34 O 0.6120(7) 0.4699(6) 0.1573(6) 0.0385 1.0000 Uani .
O51 O 1.0017(7) 0.0356(7) 0.3371(7) 0.0467 1.0000 Uani .
N61 N 1.0358(8) 0.2108(7) 0.5084(7) 0.0353 1.0000 Uani .
N62 N 1.0157(8) 0.2245(8) 0.6035(7) 0.0391 1.0000 Uani .
N71 N 0.8013(7) 0.1540(7) 0.5325(6) 0.0330 1.0000 Uani .
N72 N 0.8067(8) 0.1808(7) 0.6245(7) 0.0372 1.0000 Uani .
N81 N 0.8736(8) 0.3835(7) 0.4749(7) 0.0364 1.0000 Uani .
N82 N 0.8711(8) 0.3704(7) 0.5772(7) 0.0385 1.0000 Uani .
C1 C 0.5939(9) 0.2446(9) 0.1823(7) 0.0322 1.0000 Uani .
C2 C 0.5016(10) 0.1780(9) 0.1587(8) 0.0381 1.0000 Uani .
C3 C 0.5237(9) 0.0766(9) 0.1351(7) 0.0333 1.0000 Uani .
C4 C 0.4377(9) 0.0186(9) 0.1071(7) 0.0327 1.0000 Uani .
C5 C 0.3276(9) 0.0580(10) 0.1008(8) 0.0375 1.0000 Uani .
C6 C 0.3005(10) 0.1576(10) 0.1225(8) 0.0407 1.0000 Uani .
C7 C 0.3884(10) 0.2171(8) 0.1498(8) 0.0380 1.0000 Uani .
C9 C 0.1287(10) 0.0201(12) 0.0862(10) 0.0505 1.0000 Uani .
C11 C 0.6578(9) 0.0741(9) 0.3223(9) 0.0384 1.0000 Uani .
C12 C 0.8331(10) 0.1040(11) 0.1665(9) 0.0450 1.0000 Uani .
C21 C 0.9898(10) 0.3371(11) 0.0993(9) 0.0462 1.0000 Uani .
C22 C 0.9087(11) 0.5078(9) 0.1897(8) 0.0404 1.0000 Uani .
C25 C 1.0370(9) 0.3077(8) 0.3102(8) 0.0331 1.0000 Uani .
C31 C 0.7828(19) 0.4362(16) -0.0635(12) 0.0841 1.0000 Uani .
C32 C 0.7887(14) 0.3285(17) -0.0517(10) 0.0725 1.0000 Uani .
C33 C 0.6769(17) 0.2868(14) -0.0438(10) 0.0714 1.0000 Uani .
C34 C 0.6031(16) 0.375(2) -0.0512(11) 0.0971 1.0000 Uani .
C35 C 0.671(3) 0.4646(17) -0.0626(13) 0.1010 1.0000 Uani .
C41 C 0.4353(19) 0.416(3) 0.3388(13) 0.1101 1.0000 Uani .
C42 C 0.515(2) 0.4477(13) 0.3912(15) 0.0907 1.0000 Uani .
C43 C 0.5654(13) 0.3619(18) 0.4473(10) 0.0733 1.0000 Uani .
C44 C 0.5153(16) 0.2722(14) 0.4309(13) 0.0738 1.0000 Uani .
C45 C 0.4339(14) 0.306(3) 0.3639(14) 0.1031 1.0000 Uani .
C51 C 0.9563(9) 0.1102(9) 0.3541(8) 0.0367 1.0000 Uani .
C63 C 1.1141(10) 0.2035(9) 0.6517(9) 0.0431 1.0000 Uani .
C64 C 1.1981(11) 0.1745(10) 0.5889(10) 0.0498 1.0000 Uani .
C65 C 1.1475(10) 0.1800(9) 0.4986(10) 0.0424 1.0000 Uani .
C73 C 0.7413(10) 0.1143(10) 0.6930(8) 0.0424 1.0000 Uani .
C74 C 0.6908(11) 0.0414(10) 0.6472(9) 0.0456 1.0000 Uani .
C75 C 0.7319(10) 0.0687(10) 0.5473(9) 0.0434 1.0000 Uani .
C83 C 0.8465(10) 0.4632(9) 0.6051(9) 0.0390 1.0000 Uani .
C84 C 0.8309(11) 0.5391(9) 0.5225(9) 0.0420 1.0000 Uani .
C85 C 0.8483(10) 0.4848(8) 0.4441(9) 0.0382 1.0000 Uani .
C124 C 0.7650(8) 0.3139(8) 0.3242(6) 0.0279 1.0000 Uani .
C500 C 0.6368(17) 0.7011(14) 0.2247(15) 0.0805 1.0000 Uani .
B9 B 0.8970(12) 0.2626(11) 0.6408(9) 0.0395 1.0000 Uani .
H31 H 0.5978 0.0492 0.1387 0.0409 1.0000 Uiso R
H41 H 0.4541 -0.0482 0.0922 0.0390 1.0000 Uiso R
H61 H 0.2257 0.1841 0.1188 0.0490 1.0000 Uiso R
H71 H 0.3716 0.2848 0.1622 0.0460 1.0000 Uiso R
H91 H 0.0810 -0.0346 0.0714 0.0789 1.0000 Uiso R
H92 H 0.1103 0.0279 0.1537 0.0790 1.0000 Uiso R
H93 H 0.1150 0.0863 0.0418 0.0790 1.0000 Uiso R
H311 H 0.8489 0.4851 -0.0764 0.1020 1.0000 Uiso R
H321 H 0.8599 0.2873 -0.0540 0.0909 1.0000 Uiso R
H331 H 0.6553 0.2133 -0.0442 0.0882 1.0000 Uiso R
H341 H 0.5202 0.3747 -0.0587 0.1180 1.0000 Uiso R
H351 H 0.6431 0.5379 -0.0775 0.1160 1.0000 Uiso R
H411 H 0.3803 0.4616 0.2997 0.1261 1.0000 Uiso R
H421 H 0.5310 0.5220 0.3939 0.1051 1.0000 Uiso R
H431 H 0.6214 0.3645 0.4965 0.0890 1.0000 Uiso R
H441 H 0.5270 0.1992 0.4663 0.0850 1.0000 Uiso R
H451 H 0.3775 0.2603 0.3433 0.1300 1.0000 Uiso R
H631 H 1.1217 0.2084 0.7177 0.0531 1.0000 Uiso R
H641 H 1.2737 0.1552 0.6025 0.0601 1.0000 Uiso R
H651 H 1.1847 0.1649 0.4404 0.0510 1.0000 Uiso R
H731 H 0.7314 0.1168 0.7605 0.0501 1.0000 Uiso R
H741 H 0.6407 -0.0137 0.6766 0.0530 1.0000 Uiso R
H751 H 0.7140 0.0326 0.4979 0.0530 1.0000 Uiso R
H831 H 0.8408 0.4736 0.6702 0.0481 1.0000 Uiso R
H841 H 0.8130 0.6107 0.5190 0.0509 1.0000 Uiso R
H851 H 0.8426 0.5157 0.3777 0.0459 1.0000 Uiso R
H5001 H 0.6899 0.6754 0.2754 0.0991 1.0000 Uiso R
H5002 H 0.6193 0.6443 0.1905 0.0990 1.0000 Uiso R

loop_
_atom_site_aniso_label
_atom_site_aniso_U_11
_atom_site_aniso_U_22
_atom_site_aniso_U_33
_atom_site_aniso_U_23
_atom_site_aniso_U_13
_atom_site_aniso_U_12
Ir1 0.02637(19) 0.0317(2) 0.03061(19) -0.01006(15) -0.00171(14) 0.00081(14)
Ir2 0.0300(2) 0.0358(2) 0.0299(2) -0.00719(15) 0.00008(14) -0.00322(15)
Mo3 0.0313(4) 0.0347(4) 0.0289(4) -0.0071(3) -0.0017(3) 0.0013(3)
Mo4 0.0284(4) 0.0352(4) 0.0312(4) -0.0110(3) -0.0013(3) 0.0042(3)
Mo5 0.0279(4) 0.0308(4) 0.0294(4) -0.0089(3) -0.0024(3) -0.0005(3)
Cl501 0.118(5) 0.150(6) 0.073(3) 0.028(3) 0.008(3) 0.042(4)
Cl502 0.113(4) 0.085(3) 0.100(4) -0.007(3) 0.016(3) 0.025(3)
O8 0.030(4) 0.062(5) 0.044(4) -0.020(4) -0.003(3) -0.010(3)
O11 0.053(5) 0.052(5) 0.047(5) 0.006(4) -0.014(4) -0.010(4)
O12 0.050(6) 0.106(9) 0.078(7) -0.064(7) -0.006(5) 0.020(6)
O21 0.043(5) 0.101(8) 0.044(5) -0.021(5) 0.007(4) 0.010(5)
O22 0.086(8) 0.049(6) 0.060(6) -0.013(5) 0.003(5) -0.022(5)
O25 0.031(4) 0.063(5) 0.043(4) -0.009(4) -0.003(3) -0.007(4)
O34 0.040(4) 0.035(4) 0.042(4) -0.012(3) -0.006(3) 0.002(3)
O51 0.044(4) 0.044(4) 0.060(5) -0.027(4) -0.009(4) 0.014(4)
N61 0.032(4) 0.035(4) 0.041(5) -0.010(4) -0.007(4) -0.001(3)
N62 0.034(5) 0.040(5) 0.047(5) -0.013(4) -0.011(4) -0.001(4)
N71 0.032(4) 0.036(4) 0.028(4) 0.000(3) 0.002(3) -0.005(3)
N72 0.042(5) 0.036(5) 0.035(5) -0.012(4) -0.004(4) 0.002(4)
N81 0.041(5) 0.036(5) 0.034(4) -0.012(4) 0.002(4) 0.003(4)
N82 0.045(5) 0.039(5) 0.033(4) -0.011(4) -0.002(4) -0.002(4)
C1 0.031(5) 0.043(6) 0.021(4) -0.001(4) -0.002(4) 0.003(4)
C2 0.035(5) 0.043(6) 0.037(5) -0.007(5) -0.006(4) -0.003(4)
C3 0.032(5) 0.042(6) 0.027(5) -0.011(4) 0.000(4) 0.005(4)
C4 0.030(5) 0.041(5) 0.027(5) -0.009(4) 0.004(4) 0.001(4)
C5 0.035(5) 0.053(6) 0.027(5) -0.013(4) -0.002(4) -0.012(5)
C6 0.035(5) 0.050(6) 0.038(6) -0.008(5) -0.010(4) 0.005(5)
C7 0.044(6) 0.030(5) 0.041(6) -0.008(4) -0.006(5) 0.007(4)
C9 0.029(5) 0.081(9) 0.048(7) -0.026(6) -0.010(5) -0.005(6)
C11 0.034(5) 0.033(5) 0.046(6) 0.000(5) -0.008(5) 0.003(4)
C12 0.030(5) 0.061(8) 0.052(7) -0.028(6) -0.012(5) 0.009(5)
C21 0.032(6) 0.061(8) 0.043(6) -0.004(5) -0.008(5) -0.002(5)
C22 0.052(7) 0.042(6) 0.023(5) 0.003(4) 0.000(4) -0.010(5)
C25 0.027(5) 0.037(5) 0.035(5) -0.009(4) 0.000(4) 0.001(4)
C31 0.113(15) 0.092(13) 0.050(8) -0.034(9) 0.040(9) -0.063(12)
C32 0.059(9) 0.131(16) 0.037(7) -0.037(8) -0.012(6) 0.039(10)
C33 0.109(14) 0.075(10) 0.035(7) -0.028(7) 0.009(8) -0.030(10)
C34 0.063(10) 0.20(3) 0.027(7) -0.026(11) -0.019(7) 0.040(14)
C35 0.16(2) 0.074(12) 0.051(10) 0.009(9) 0.022(12) 0.044(14)
C41 0.077(13) 0.19(3) 0.049(9) -0.001(13) 0.016(9) 0.096(16)
C42 0.15(2) 0.046(8) 0.068(11) -0.011(8) 0.052(13) 0.013(10)
C43 0.052(8) 0.141(17) 0.030(6) -0.032(8) 0.021(6) -0.023(9)
C44 0.078(11) 0.067(10) 0.068(10) -0.013(8) 0.043(9) 0.011(8)
C45 0.034(8) 0.22(3) 0.066(11) -0.076(15) 0.032(8) -0.057(12)
C51 0.029(5) 0.044(6) 0.037(5) -0.006(4) -0.003(4) -0.004(4)
C63 0.045(6) 0.043(6) 0.045(6) -0.010(5) -0.024(5) -0.002(5)
C64 0.037(6) 0.048(7) 0.065(8) -0.006(6) -0.019(6) -0.005(5)
C65 0.036(6) 0.035(5) 0.056(7) -0.008(5) -0.006(5) 0.001(4)
C73 0.041(6) 0.053(7) 0.032(5) -0.007(5) 0.001(4) 0.000(5)
C74 0.053(7) 0.044(6) 0.035(6) 0.004(5) -0.002(5) -0.013(5)
C75 0.037(6) 0.052(7) 0.044(6) -0.012(5) -0.010(5) -0.010(5)
C83 0.038(6) 0.043(6) 0.039(5) -0.019(5) 0.005(4) -0.002(4)
C84 0.059(7) 0.026(5) 0.043(6) -0.012(4) -0.001(5) -0.006(5)
C85 0.039(6) 0.028(5) 0.048(6) -0.007(4) -0.003(5) 0.000(4)
C124 0.031(5) 0.036(5) 0.016(4) -0.007(3) 0.004(3) -0.006(4)
C500 0.086(12) 0.064(10) 0.098(14) -0.029(10) -0.014(10) 0.001(9)
B9 0.047(7) 0.040(6) 0.032(6) -0.005(5) -0.010(5) 0.005(5)

loop_
_atom_type_symbol
_atom_type_scat_dispersion_real
_atom_type_scat_dispersion_imag
_atom_type_scat_Cromer_Mann_a1
_atom_type_scat_Cromer_Mann_b1
_atom_type_scat_Cromer_Mann_a2
_atom_type_scat_Cromer_Mann_b2
_atom_type_scat_Cromer_Mann_a3
_atom_type_scat_Cromer_Mann_b3
_atom_type_scat_Cromer_Mann_a4
_atom_type_scat_Cromer_Mann_b4
_atom_type_scat_Cromer_Mann_c
_atom_type_scat_source
C 0.0033 0.0016 2.3100 20.8439 1.0200 10.2075 1.5886 0.5687 0.8650 51.6512 0.2156 'International Tables Vol C 4.2.6.8 and 6.1.1.4'
H 0.0000 0.0000 0.4930 10.5109 0.3229 26.1257 0.1402 3.1424 0.0408 57.7998 0.0030 'International Tables Vol C 4.2.6.8 and 6.1.1.4'
O 0.0106 0.0060 3.0485 13.2771 2.2868 5.7011 1.5463 0.3239 0.8670 32.9089 0.2508 'International Tables Vol C 4.2.6.8 and 6.1.1.4'
B 0.0013 0.0007 2.0545 23.2185 1.3326 1.0210 1.0979 60.3498 0.7068 0.1403 -0.1932 'International Tables Vol C 4.2.6.8 and 6.1.1.4'
N 0.0061 0.0033 12.2126 0.0057 3.1322 9.8933 2.0125 28.9975 1.1663 0.5826 -11.5290 'International Tables Vol C 4.2.6.8 and 6.1.1.4'
Mo -1.6832 0.6857 3.7025 0.2772 17.2356 1.0958 12.8876 11.0040 3.7429 61.6584 4.3875 'International Tables Vol C 4.2.6.8 and 6.1.1.4'
Ir -1.4442 7.9887 27.3049 1.5928 16.7296 8.8655 15.6115 0.4179 5.8338 45.0011 11.4722 'International Tables Vol C 4.2.6.8 and 6.1.1.4'
Cl 0.1484 0.1585 11.4604 0.0104 7.1964 1.1662 6.2556 18.5194 1.6455 47.7784 -9.5574 'International Tables Vol C 4.2.6.8 and 6.1.1.4'

loop_
_exptl_crystal_face_index_h
_exptl_crystal_face_index_k
_exptl_crystal_face_index_l
_exptl_crystal_face_perp_dist
0 -2 -1 0.021
0 2 1 0.025
1 2 -8 0.005
-1 -2 8 0.005
4 -2 -1 0.071
-4 2 1 0.047

loop_
_geom_angle_atom_site_label_1
_geom_angle_atom_site_label_2
_geom_angle_atom_site_label_3
_geom_angle
_geom_angle_publ_flag
Ir2 Ir1 Mo3 58.01(2) yes
Ir2 Ir1 Mo4 72.08(2) yes
Mo3 Ir1 Mo4 53.67(3) yes
Ir2 Ir1 Mo5 60.18(2) yes
Mo3 Ir1 Mo5 113.87(3) yes
Mo4 Ir1 Mo5 87.30(3) yes
Ir2 Ir1 C1 99.7(3) yes
Mo3 Ir1 C1 44.3(3) yes
Mo4 Ir1 C1 50.0(3) yes
Mo5 Ir1 C1 137.3(3) yes
Ir2 Ir1 C11 161.5(4) yes
Mo3 Ir1 C11 130.6(3) yes
Mo4 Ir1 C11 99.6(3) yes
Mo5 Ir1 C11 103.7(3) yes
C1 Ir1 C11 86.3(4) yes
Ir2 Ir1 C12 98.2(4) yes
Mo3 Ir1 C12 100.0(4) yes
Mo4 Ir1 C12 153.4(4) yes
Mo5 Ir1 C12 109.7(3) yes
C1 Ir1 C12 110.3(4) yes
Ir2 Ir1 C124 49.5(2) yes
Mo3 Ir1 C124 79.2(3) yes
Mo4 Ir1 C124 45.5(3) yes
Mo5 Ir1 C124 42.5(3) yes
C1 Ir1 C124 95.1(4) yes
C11 Ir1 C12 96.0(6) yes
C11 Ir1 C124 112.8(4) yes
C12 Ir1 C124 142.8(4) yes
Ir1 Ir2 Mo3 65.01(2) yes
Ir1 Ir2 Mo5 65.98(2) yes
Mo3 Ir2 Mo5 125.43(3) yes
Ir1 Ir2 C21 105.2(4) yes
Mo3 Ir2 C21 98.4(3) yes
Mo5 Ir2 C21 116.3(4) yes
Ir1 Ir2 C22 155.2(4) yes
Mo3 Ir2 C22 102.8(4) yes
Mo5 Ir2 C22 111.9(3) yes
C21 Ir2 C22 97.7(5) yes
Ir1 Ir2 C25 99.0(2) yes
Mo3 Ir2 C25 163.8(2) yes
Mo5 Ir2 C25 42.6(2) yes
C21 Ir2 C25 82.8(4) yes
C22 Ir2 C25 93.0(4) yes
Ir1 Ir2 C124 51.2(3) yes
Mo3 Ir2 C124 84.7(3) yes
Mo5 Ir2 C124 45.4(3) yes
C21 Ir2 C124 152.3(5) yes
C22 Ir2 C124 108.4(4) yes
C25 Ir2 C124 86.9(4) yes
Ir1 Mo3 Ir2 56.98(2) yes
Ir1 Mo3 Mo4 60.39(3) yes
Ir2 Mo3 Mo4 74.77(3) yes
Ir1 Mo3 O34 110.3(2) yes
Ir2 Mo3 O34 94.4(2) yes
Mo4 Mo3 O34 50.7(2) yes
Ir1 Mo3 C1 47.6(3) yes
Ir2 Mo3 C1 101.9(3) yes
Mo4 Mo3 C1 54.4(3) yes
O34 Mo3 C1 93.7(4) yes
Ir1 Mo3 C31 130.0(6) yes
Ir2 Mo3 C31 96.0(5) yes
Mo4 Mo3 C31 159.2(4) yes
O34 Mo3 C31 113.1(6) yes
C1 Mo3 C31 146.4(5) yes
Ir1 Mo3 C32 102.9(4) yes
Ir2 Mo3 C32 95.6(4) yes
Mo4 Mo3 C32 163.2(4) yes
O34 Mo3 C32 145.4(5) yes
C1 Mo3 C32 116.3(6) yes
Ir1 Mo3 C33 102.4(5) yes
Ir2 Mo3 C33 124.5(5) yes
Mo4 Mo3 C33 144.3(4) yes
O34 Mo3 C33 139.1(6) yes
C1 Mo3 C33 90.5(5) yes
Ir1 Mo3 C34 132.1(8) yes
Ir2 Mo3 C34 150.6(5) yes
Mo4 Mo3 C34 134.6(5) yes
O34 Mo3 C34 104.4(6) yes
C1 Mo3 C34 99.3(8) yes
Ir1 Mo3 C35 157.3(5) yes
Ir2 Mo3 C35 124.3(8) yes
Mo4 Mo3 C35 141.7(5) yes
O34 Mo3 C35 92.3(5) yes
C1 Mo3 C35 132.7(8) yes
C31 Mo3 C32 32.8(6) yes
C31 Mo3 C33 56.1(5) yes
C32 Mo3 C33 34.0(6) yes
C31 Mo3 C34 56.0(7) yes
C32 Mo3 C34 56.4(5) yes
C33 Mo3 C34 35.0(7) yes
C31 Mo3 C35 32.9(8) yes
C32 Mo3 C35 55.1(6) yes
C33 Mo3 C35 56.9(7) yes
C34 Mo3 C35 34.3(8) yes
Ir1 Mo4 Mo3 65.94(3) yes
Ir1 Mo4 O34 112.2(2) yes
Mo3 Mo4 O34 47.0(2) yes
Ir1 Mo4 C1 49.9(3) yes
Mo3 Mo4 C1 50.1(3) yes
O34 Mo4 C1 87.2(3) yes
Ir1 Mo4 C41 148.6(9) yes
Mo3 Mo4 C41 128.2(5) yes
O34 Mo4 C41 90.4(6) yes
C1 Mo4 C41 113.4(9) yes
Ir1 Mo4 C42 148.1(6) yes
Mo3 Mo4 C42 145.2(5) yes
O34 Mo4 C42 98.1(5) yes
C1 Mo4 C42 145.5(7) yes
C41 Mo4 C42 33.1(8) yes
Ir1 Mo4 C43 114.3(5) yes
Mo3 Mo4 C43 171.4(4) yes
O34 Mo4 C43 130.3(6) yes
C1 Mo4 C43 137.2(6) yes
C41 Mo4 C43 56.3(7) yes
Ir1 Mo4 C44 97.5(4) yes
Mo3 Mo4 C44 154.1(5) yes
O34 Mo4 C44 147.9(5) yes
C1 Mo4 C44 104.0(5) yes
C41 Mo4 C44 57.5(7) yes
Ir1 Mo4 C45 114.2(8) yes
Mo3 Mo4 C45 132.8(4) yes
O34 Mo4 C45 117.1(8) yes
C1 Mo4 C45 92.0(6) yes
C41 Mo4 C45 34.5(9) yes
Ir1 Mo4 C124 50.1(3) yes
Mo3 Mo4 C124 90.9(2) yes
O34 Mo4 C124 115.2(3) yes
C1 Mo4 C124 99.5(4) yes
C41 Mo4 C124 139.4(6) yes
C42 Mo4 C43 33.8(7) yes
C42 Mo4 C44 56.0(6) yes
C43 Mo4 C44 33.4(6) yes
C42 Mo4 C45 55.2(8) yes
C43 Mo4 C45 55.5(5) yes
C44 Mo4 C45 34.2(7) yes
C42 Mo4 C124 108.6(8) yes
C43 Mo4 C124 83.4(5) yes
C44 Mo4 C124 92.9(6) yes
C45 Mo4 C124 126.8(7) yes
Ir1 Mo5 Ir2 53.843(18) yes
Ir1 Mo5 N61 153.8(2) yes
Ir2 Mo5 N61 139.3(2) yes
Ir1 Mo5 N71 96.0(2) yes
Ir2 Mo5 N71 142.8(2) yes
N61 Mo5 N71 77.5(3) yes
Ir1 Mo5 N81 125.2(2) yes
Ir2 Mo5 N81 96.1(2) yes
N61 Mo5 N81 79.9(3) yes
N71 Mo5 N81 84.0(3) yes
Ir1 Mo5 C25 101.5(3) yes
Ir2 Mo5 C25 58.5(3) yes
N61 Mo5 C25 81.4(4) yes
N71 Mo5 C25 158.7(4) yes
N81 Mo5 C25 95.5(4) yes
Ir1 Mo5 C51 69.1(3) yes
Ir2 Mo5 C51 95.4(3) yes
N61 Mo5 C51 85.6(4) yes
N71 Mo5 C51 92.1(4) yes
N81 Mo5 C51 165.4(4) yes
Ir1 Mo5 C124 44.5(3) yes
Ir2 Mo5 C124 46.1(2) yes
N61 Mo5 C124 160.8(3) yes
N71 Mo5 C124 97.8(3) yes
N81 Mo5 C124 81.1(4) yes
C25 Mo5 C51 83.0(4) yes
C25 Mo5 C124 103.2(4) yes
C51 Mo5 C124 113.4(4) yes
C5 O8 C9 116.3(9) yes
Mo4 O34 Mo3 82.3(3) yes
Mo5 N61 N62 122.3(7) yes
Mo5 N61 C65 131.3(8) yes
N62 N61 C65 106.3(9) yes
N61 N62 C63 109.4(10) yes
N61 N62 B9 120.7(9) yes
C63 N62 B9 129.9(10) yes
Mo5 N71 N72 121.2(6) yes
Mo5 N71 C75 132.9(8) yes
N72 N71 C75 105.9(9) yes
N71 N72 C73 110.0(9) yes
N71 N72 B9 120.7(9) yes
C73 N72 B9 128.2(9) yes
Mo5 N81 N82 121.5(7) yes
Mo5 N81 C85 133.6(8) yes
N82 N81 C85 104.7(9) yes
N81 N82 C83 109.9(9) yes
N81 N82 B9 120.7(9) yes
C83 N82 B9 129.5(10) yes
Ir1 C1 Mo4 80.1(3) yes
Ir1 C1 Mo3 88.1(4) yes
Mo4 C1 Mo3 75.5(4) yes
Ir1 C1 C2 125.4(8) yes
Mo4 C1 C2 137.0(8) yes
Mo3 C1 C2 131.7(7) yes
C1 C2 C3 122.1(10) yes
C1 C2 C7 120.8(10) yes
C3 C2 C7 116.9(10) yes
C2 C3 C4 121.2(10) yes
C2 C3 H31 119.1 no
C4 C3 H31 119.7 no
C3 C4 C5 120.6(10) yes
C3 C4 H41 119.7 no
C5 C4 H41 119.6 no
O8 C5 C4 115.3(10) yes
O8 C5 C6 123.8(10) yes
C4 C5 C6 120.9(10) yes
C5 C6 C7 118.4(10) yes
C5 C6 H61 120.9 no
C7 C6 H61 120.6 no
C2 C7 C6 121.9(10) yes
C2 C7 H71 119.1 no
C6 C7 H71 118.9 no
O8 C9 H91 109.3 no
O8 C9 H92 109.4 no
H91 C9 H92 109.5 no
O8 C9 H93 109.8 no
H91 C9 H93 109.3 no
H92 C9 H93 109.6 no
Ir1 C11 O11 174.1(10) yes
Ir1 C12 O12 177.3(14) yes
Ir2 C21 O21 177.7(11) yes
Ir2 C22 O22 176.6(12) yes
Ir2 C25 Mo5 78.9(3) yes
Ir2 C25 O25 119.6(8) yes
Mo5 C25 O25 161.3(9) yes
Mo3 C31 C32 73.7(9) yes
Mo3 C31 C35 70.7(9) yes
C32 C31 C35 108.4(17) yes
Mo3 C31 H311 125.7 no
C32 C31 H311 125.6 no
C35 C31 H311 125.7 no
Mo3 C32 C31 73.5(8) yes
Mo3 C32 C33 71.4(8) yes
C31 C32 C33 109.0(16) yes
Mo3 C32 H321 125.1 no
C31 C32 H321 125.4 no
C33 C32 H321 125.4 no
Mo3 C33 C32 74.6(8) yes
Mo3 C33 C34 70.5(8) yes
C32 C33 C34 105.5(17) yes
Mo3 C33 H331 126.8 no
C32 C33 H331 126.8 no
C34 C33 H331 127.0 no
Mo3 C34 C33 74.5(8) yes
Mo3 C34 C35 73.7(11) yes
C33 C34 C35 107.5(17) yes
Mo3 C34 H341 125.6 no
C33 C34 H341 125.8 no
C35 C34 H341 125.8 no
Mo3 C35 C34 72.1(9) yes
Mo3 C35 C31 76.4(11) yes
C34 C35 C31 109.6(18) yes
Mo3 C35 H351 124.8 no
C34 C35 H351 124.9 no
C31 C35 H351 125.0 no
Mo4 C41 C42 73.7(10) yes
Mo4 C41 C45 72.4(8) yes
C42 C41 C45 105.6(16) yes
Mo4 C41 H411 126.4 no
C42 C41 H411 126.6 no
C45 C41 H411 127.0 no
Mo4 C42 C41 73.2(9) yes
Mo4 C42 C43 73.9(9) yes
C41 C42 C43 110.5(18) yes
Mo4 C42 H421 124.2 no
C41 C42 H421 124.5 no
C43 C42 H421 124.8 no
Mo4 C43 C42 72.4(8) yes
Mo4 C43 C44 73.3(8) yes
C42 C43 C44 108.3(18) yes
Mo4 C43 H431 125.4 no
C42 C43 H431 125.8 no
C44 C43 H431 125.5 no
Mo4 C44 C43 73.2(8) yes
Mo4 C44 C45 71.5(9) yes
C43 C44 C45 105.7(18) yes
Mo4 C44 H441 126.4 no
C43 C44 H441 126.8 no
C45 C44 H441 127.0 no
Mo4 C45 C41 73.2(9) yes
Mo4 C45 C44 74.3(8) yes
C41 C45 C44 109.8(17) yes
Mo4 C45 H451 124.6 no
C41 C45 H451 124.9 no
C44 C45 H451 124.9 no
Mo5 C51 O51 169.6(9) yes
N62 C63 C64 109.3(10) yes
N62 C63 H631 125.1 no
C64 C63 H631 125.6 no
C63 C64 C65 105.2(11) yes
C63 C64 H641 127.4 no
C65 C64 H641 127.4 no
C64 C65 N61 109.9(11) yes
C64 C65 H651 125.3 no
N61 C65 H651 124.8 no
N72 C73 C74 108.7(10) yes
N72 C73 H731 125.5 no
C74 C73 H731 125.8 no
C73 C74 C75 104.9(10) yes
C73 C74 H741 127.5 no
C75 C74 H741 127.6 no
C74 C75 N71 110.5(10) yes
C74 C75 H751 124.9 no
N71 C75 H751 124.6 no
N82 C83 C84 109.1(10) yes
N82 C83 H831 125.1 no
C84 C83 H831 125.8 no
C83 C84 C85 103.9(10) yes
C83 C84 H841 128.3 no
C85 C84 H841 127.8 no
C84 C85 N81 112.4(10) yes
C84 C85 H851 124.1 no
N81 C85 H851 123.5 no
Ir1 C124 Ir2 79.3(3) yes
Ir1 C124 Mo5 93.0(4) yes
Ir2 C124 Mo5 88.5(4) yes
Ir1 C124 Mo4 84.4(3) yes
Ir2 C124 Mo4 104.3(4) yes
Mo5 C124 Mo4 166.1(5) yes
Cl501 C500 Cl502 110.3(10) yes
Cl501 C500 H5001 109.0 no
Cl502 C500 H5001 109.3 no
Cl501 C500 H5002 109.3 no
Cl502 C500 H5002 109.1 no
H5001 C500 H5002 109.7 no
N72 B9 N62 106.7(9) yes
N72 B9 N82 108.6(9) yes
N62 B9 N82 108.8(10) yes

loop_
_geom_bond_atom_site_label_1
_geom_bond_atom_site_label_2
_geom_bond_distance
_geom_bond_publ_flag
Ir1 Ir2 2.6716(6) yes
Ir1 Mo3 2.8880(10) yes
Ir1 Mo4 2.7496(9) yes
Ir1 Mo5 3.0222(9) yes
Ir1 C1 2.134(10) yes
Ir1 C11 1.879(11) yes
Ir1 C12 1.901(12) yes
Ir1 C124 2.119(9) yes
Ir2 Mo3 2.7023(10) yes
Ir2 Mo5 2.8707(9) yes
Ir2 C21 1.903(13) yes
Ir2 C22 1.864(12) yes
Ir2 C25 2.494(10) yes
Ir2 C124 2.068(9) yes
Mo3 Mo4 2.5481(12) yes
Mo3 O34 1.881(8) yes
Mo3 C1 2.019(10) yes
Mo3 C31 2.407(14) yes
Mo3 C32 2.408(13) yes
Mo3 C33 2.368(13) yes
Mo3 C34 2.317(14) yes
Mo3 C35 2.337(18) yes
Mo4 O34 1.988(8) yes
Mo4 C1 2.139(11) yes
Mo4 C41 2.335(14) yes
Mo4 C42 2.340(15) yes
Mo4 C43 2.359(12) yes
Mo4 C44 2.360(15) yes
Mo4 C45 2.325(13) yes
Mo4 C124 1.972(10) yes
Mo5 N61 2.244(9) yes
Mo5 N71 2.237(8) yes
Mo5 N81 2.248(9) yes
Mo5 C25 1.978(10) yes
Mo5 C51 2.016(12) yes
Mo5 C124 2.046(10) yes
Cl501 C500 1.77(2) yes
Cl502 C500 1.72(2) yes
O8 C5 1.388(12) yes
O8 C9 1.435(14) yes
O11 C11 1.155(14) yes
O12 C12 1.116(14) yes
O21 C21 1.140(15) yes
O22 C22 1.150(15) yes
O25 C25 1.177(13) yes
O51 C51 1.143(14) yes
N61 N62 1.353(13) yes
N61 C65 1.358(14) yes
N62 C63 1.364(14) yes
N62 B9 1.543(16) yes
N71 N72 1.378(12) yes
N71 C75 1.339(14) yes
N72 C73 1.333(15) yes
N72 B9 1.550(16) yes
N81 N82 1.380(12) yes
N81 C85 1.322(14) yes
N82 C83 1.340(14) yes
N82 B9 1.524(16) yes
C1 C2 1.472(15) yes
C2 C3 1.415(15) yes
C2 C7 1.409(15) yes
C3 C4 1.372(14) yes
C3 H31 0.929 no
C4 C5 1.374(15) yes
C4 H41 0.934 no
C5 C6 1.394(17) yes
C6 C7 1.397(16) yes
C6 H61 0.932 no
C7 H71 0.931 no
C9 H91 0.961 no
C9 H92 0.959 no
C9 H93 0.962 no
C31 C32 1.36(3) yes
C31 C35 1.35(3) yes
C31 H311 0.979 no
C32 C33 1.40(2) yes
C32 H321 0.978 no
C33 C34 1.41(3) yes
C33 H331 0.979 no
C34 C35 1.37(3) yes
C34 H341 0.978 no
C35 H351 0.980 no
C41 C42 1.33(3) yes
C41 C45 1.38(3) yes
C41 H411 0.979 no
C42 C43 1.37(3) yes
C42 H421 0.978 no
C43 C44 1.36(2) yes
C43 H431 0.980 no
C44 C45 1.38(3) yes
C44 H441 0.980 no
C45 H451 0.979 no
C63 C64 1.351(19) yes
C63 H631 0.931 no
C64 C65 1.402(17) yes
C64 H641 0.933 no
C65 H651 0.932 no
C73 C74 1.381(17) yes
C73 H731 0.932 no
C74 C75 1.396(16) yes
C74 H741 0.929 no
C75 H751 0.930 no
C83 C84 1.364(17) yes
C83 H831 0.928 no
C84 C85 1.394(16) yes
C84 H841 0.930 no
C85 H851 0.928 no
C500 H5001 0.973 no
C500 H5002 0.971 no

loop_
_geom_hbond_atom_site_label_D
_geom_hbond_atom_site_label_H
_geom_hbond_atom_site_label_A
_geom_hbond_site_symmetry_A
_geom_hbond_angle_DHA
_geom_hbond_distance_DH
_geom_hbond_distance_HA
_geom_hbond_distance_DA
_geom_hbond_publ_flag
C64 H641 O11 2_756 142 0.93 2.57 3.36(2) yes
C73 H731 O8 2_656 142 0.93 2.45 3.23(2) yes
C75 H751 O11 . 151 0.93 2.47 3.31(2) yes
C75 H751 C11 . 139 0.93 2.50 3.26(2) yes
C500 H5002 O34 . 159 0.97 2.37 3.29(2) yes
